data_4060713
loop_
_publ_author_name
'Shutov, Pavel L.'
'Sorokin, Denis A.'
'Karlov, Sergey S.'
'Harms, Klaus'
'Oprunenko, Yuri F.'
'Churakov, Andrei V.'
'Antipin, Mikhail Yu.'
'Zaitseva, Galina S.'
'Lorberth, J\"org'

_publ_section_title
;
 Azametallatranes of Group 14 Elements. Syntheses and X-ray Studies
;
_journal_coden_ASTM ORGND7
_journal_issue 3
_journal_name_full Organometallics
_journal_page_first 516
_journal_page_last 522
_journal_paper_doi 10.1021/om020708h
_journal_volume 22
_journal_year 2003
_chemical_formula_sum 'C21 H44 N4 Si3 Sn'
_chemical_formula_weight 555.56
_space_group_IT_number 2
_symmetry_cell_setting triclinic
_symmetry_space_group_name_Hall '-P 1'
_symmetry_space_group_name_H-M 'P -1'
_atom_sites_solution_hydrogens geom
_atom_sites_solution_primary direct
_atom_sites_solution_secondary difmap
_audit_creation_method SHELXL-97
_cell_angle_alpha 73.644(6)
_cell_angle_beta 88.022(6)
_cell_angle_gamma 72.245(5)
_cell_formula_units_Z 4
_cell_length_a 10.7581(8)
_cell_length_b 16.2673(12)
_cell_length_c 17.8259(13)
_cell_measurement_reflns_used 44617
_cell_measurement_temperature 193(2)
_cell_measurement_theta_max 24.9
_cell_measurement_theta_min 1.3
_cell_volume 2846.3(4)
_computing_cell_refinement 'Stoe Win-Cell'
_computing_data_collection 'Stoe Win-Expose'
_computing_data_reduction 'Stoe Win-Integrate'
_computing_molecular_graphics 'Siemens SHELXTL'
_computing_publication_material 'Siemens SHELXTL'
_computing_structure_refinement 'SHELXL-97 (Sheldrick, 1997)'
_computing_structure_solution 'SHELXS-97 (Sheldrick, 1990)'
_diffrn_ambient_temperature 193(2)
_diffrn_measured_fraction_theta_full 0.995
_diffrn_measured_fraction_theta_max 0.995
_diffrn_measurement_device_type 'Stoe IPDS-II'
_diffrn_radiation_monochromator graphite
_diffrn_radiation_source 'fine-focus sealed tube'
_diffrn_radiation_type MoK\a
_diffrn_radiation_wavelength 0.71073
_diffrn_reflns_av_R_equivalents 0.0469
_diffrn_reflns_av_sigmaI/netI 0.0324
_diffrn_reflns_limit_h_max 12
_diffrn_reflns_limit_h_min -12
_diffrn_reflns_limit_k_max 19
_diffrn_reflns_limit_k_min -19
_diffrn_reflns_limit_l_max 21
_diffrn_reflns_limit_l_min -21
_diffrn_reflns_number 36345
_diffrn_reflns_theta_full 24.92
_diffrn_reflns_theta_max 24.92
_diffrn_reflns_theta_min 1.37
_exptl_absorpt_coefficient_mu 1.038
_exptl_absorpt_correction_T_max 0.7669
_exptl_absorpt_correction_T_min 0.6356
_exptl_absorpt_correction_type none
_exptl_crystal_colour colorless
_exptl_crystal_density_diffrn 1.296
_exptl_crystal_density_method 'not measured'
_exptl_crystal_description Nugget
_exptl_crystal_F_000 1160
_exptl_crystal_size_max 0.48
_exptl_crystal_size_mid 0.30
_exptl_crystal_size_min 0.27
_refine_diff_density_max 0.537
_refine_diff_density_min -0.563
_refine_diff_density_rms 0.050
_refine_ls_extinction_method none
_refine_ls_goodness_of_fit_ref 0.952
_refine_ls_hydrogen_treatment constr
_refine_ls_matrix_type full
_refine_ls_number_parameters 541
_refine_ls_number_reflns 9878
_refine_ls_number_restraints 0
_refine_ls_restrained_S_all 0.952
_refine_ls_R_factor_all 0.0252
_refine_ls_R_factor_gt 0.0204
_refine_ls_shift/su_max 0.002
_refine_ls_shift/su_mean 0.000
_refine_ls_structure_factor_coef Fsqd
_refine_ls_weighting_details 'calc w=1/[\s^2^(Fo^2^)+(0.0307P)^2^+0.0000P] where P=(Fo^2^+2Fc^2^)/3'
_refine_ls_weighting_scheme calc
_refine_ls_wR_factor_gt 0.0500
_refine_ls_wR_factor_ref 0.0508
_reflns_number_gt 8441
_reflns_number_total 9878
_reflns_threshold_expression >2sigma(I)
_cod_data_source_file om020708h.cif
_cod_data_source_block schu11
_cod_depositor_comments
;
The following automatic conversions were performed:
'_symmetry_cell_setting' value 'Triclinic' changed to 'triclinic'
according to '/home/saulius/struct/CIF-dictionaries/cif_core.dic'
dictionary named 'cif_core.dic' version 2.4.1 from 2010-06-29.

Automatic conversion script
Id: cif_fix_enum 1527 2010-12-29 10:47:43Z saulius 
;
_cod_database_code 4060713

loop_
_symmetry_equiv_pos_as_xyz
'x, y, z'
'-x, -y, -z'

loop_
_atom_site_label
_atom_site_type_symbol
_atom_site_fract_x
_atom_site_fract_y
_atom_site_fract_z
_atom_site_U_iso_or_equiv
_atom_site_adp_type
_atom_site_occupancy
_atom_site_symmetry_multiplicity
_atom_site_calc_flag
_atom_site_refinement_flags
_atom_site_disorder_assembly
_atom_site_disorder_group
Sn1 Sn 0.103346(11) 0.266010(8) 0.324918(7) 0.02939(4) Uani 1 1 d . . .
Si1 Si 0.23299(5) 0.28322(4) 0.14850(3) 0.03831(12) Uani 1 1 d . . .
N1 N 0.19077(14) 0.32395(10) 0.22843(9) 0.0340(3) Uani 1 1 d . . .
Si2 Si 0.18832(5) 0.27614(4) 0.50346(3) 0.03745(12) Uani 1 1 d . . .
C2 C 0.16565(18) 0.42057(12) 0.21786(12) 0.0386(4) Uani 1 1 d . . .
H2A H 0.2087 0.4462 0.1710 0.046 Uiso 1 1 calc R . .
H2B H 0.2029 0.4294 0.2639 0.046 Uiso 1 1 calc R . .
Si3 Si -0.14432(5) 0.17459(4) 0.34672(4) 0.04365(13) Uani 1 1 d . . .
C3 C 0.01936(19) 0.46915(13) 0.20799(12) 0.0411(4) Uani 1 1 d . . .
H3A H 0.0026 0.5329 0.2064 0.049 Uiso 1 1 calc R . .
H3B H -0.0162 0.4675 0.1581 0.049 Uiso 1 1 calc R . .
N4 N -0.04511(14) 0.42460(10) 0.27422(9) 0.0362(3) Uani 1 1 d . . .
C5 C -0.05620(19) 0.46160(13) 0.34143(12) 0.0425(5) Uani 1 1 d . . .
H5A H -0.1424 0.5077 0.3380 0.051 Uiso 1 1 calc R . .
H5B H 0.0126 0.4905 0.3411 0.051 Uiso 1 1 calc R . .
C6 C -0.0413(2) 0.38618(14) 0.41586(12) 0.0451(5) Uani 1 1 d . . .
H6A H -0.0465 0.4102 0.4615 0.054 Uiso 1 1 calc R . .
H6B H -0.1134 0.3599 0.4173 0.054 Uiso 1 1 calc R . .
N7 N 0.08521(15) 0.31559(10) 0.42070(9) 0.0370(3) Uani 1 1 d . . .
C8 C -0.16886(18) 0.41481(13) 0.25075(13) 0.0422(5) Uani 1 1 d . . .
H8A H -0.2124 0.4661 0.2053 0.051 Uiso 1 1 calc R . .
H8B H -0.2283 0.4147 0.2944 0.051 Uiso 1 1 calc R . .
C9 C -0.13993(19) 0.32677(13) 0.22925(12) 0.0419(4) Uani 1 1 d . . .
H9A H -0.2229 0.3184 0.2159 0.050 Uiso 1 1 calc R . .
H9B H -0.0866 0.3292 0.1827 0.050 Uiso 1 1 calc R . .
N10 N -0.06925(14) 0.25052(10) 0.29482(10) 0.0383(4) Uani 1 1 d . . .
C11 C 0.25264(16) 0.13589(11) 0.36350(10) 0.0309(4) Uani 1 1 d . . .
C12 C 0.2350(2) 0.05560(14) 0.40577(13) 0.0455(5) Uani 1 1 d . . .
H12A H 0.1495 0.0547 0.4204 0.055 Uiso 1 1 calc R . .
C13 C 0.3376(2) -0.02389(15) 0.42761(15) 0.0570(6) Uani 1 1 d . . .
H13A H 0.3220 -0.0781 0.4569 0.068 Uiso 1 1 calc R . .
C14 C 0.4621(2) -0.02436(15) 0.40695(14) 0.0550(6) Uani 1 1 d . . .
H14A H 0.5329 -0.0786 0.4223 0.066 Uiso 1 1 calc R . .
C15 C 0.4835(2) 0.05375(15) 0.36416(14) 0.0513(5) Uani 1 1 d . . .
H15A H 0.5691 0.0533 0.3488 0.062 Uiso 1 1 calc R . .
C16 C 0.38161(18) 0.13318(14) 0.34313(12) 0.0426(5) Uani 1 1 d . . .
H16A H 0.3985 0.1871 0.3144 0.051 Uiso 1 1 calc R . .
C17 C 0.1966(2) 0.17516(15) 0.16415(13) 0.0539(6) Uani 1 1 d . . .
H17A H 0.2497 0.1301 0.2095 0.081 Uiso 1 1 calc R . .
H17B H 0.2171 0.1540 0.1175 0.081 Uiso 1 1 calc R . .
H17C H 0.1037 0.1844 0.1737 0.081 Uiso 1 1 calc R . .
C18 C 0.4107(2) 0.26322(17) 0.13085(14) 0.0536(6) Uani 1 1 d . . .
H18A H 0.4628 0.2217 0.1781 0.080 Uiso 1 1 calc R . .
H18B H 0.4301 0.3205 0.1181 0.080 Uiso 1 1 calc R . .
H18C H 0.4322 0.2369 0.0871 0.080 Uiso 1 1 calc R . .
C19 C 0.1400(2) 0.36410(17) 0.05624(13) 0.0569(6) Uani 1 1 d . . .
H19A H 0.0467 0.3703 0.0605 0.085 Uiso 1 1 calc R . .
H19B H 0.1718 0.3412 0.0116 0.085 Uiso 1 1 calc R . .
H19C H 0.1529 0.4230 0.0485 0.085 Uiso 1 1 calc R . .
C20 C 0.1453(2) 0.35818(17) 0.56307(14) 0.0573(6) Uani 1 1 d . . .
H20A H 0.0599 0.3599 0.5849 0.086 Uiso 1 1 calc R . .
H20B H 0.1415 0.4182 0.5297 0.086 Uiso 1 1 calc R . .
H20C H 0.2119 0.3393 0.6058 0.086 Uiso 1 1 calc R . .
C21 C 0.1783(2) 0.16762(16) 0.56978(13) 0.0532(5) Uani 1 1 d . . .
H21A H 0.0874 0.1737 0.5830 0.080 Uiso 1 1 calc R . .
H21B H 0.2328 0.1518 0.6178 0.080 Uiso 1 1 calc R . .
H21C H 0.2096 0.1202 0.5435 0.080 Uiso 1 1 calc R . .
C22 C 0.3617(2) 0.26155(15) 0.47724(14) 0.0493(5) Uani 1 1 d . . .
H22A H 0.3685 0.3180 0.4417 0.074 Uiso 1 1 calc R . .
H22B H 0.3904 0.2137 0.4513 0.074 Uiso 1 1 calc R . .
H22C H 0.4173 0.2452 0.5249 0.074 Uiso 1 1 calc R . .
C23 C -0.3261(2) 0.2260(2) 0.3340(2) 0.0858(10) Uani 1 1 d . . .
H23A H -0.3554 0.2319 0.2807 0.129 Uiso 1 1 calc R . .
H23B H -0.3506 0.2857 0.3426 0.129 Uiso 1 1 calc R . .
H23C H -0.3676 0.1874 0.3718 0.129 Uiso 1 1 calc R . .
C24 C -0.1002(2) 0.14440(16) 0.45372(14) 0.0539(6) Uani 1 1 d . . .
H24A H -0.1677 0.1828 0.4781 0.081 Uiso 1 1 calc R . .
H24B H -0.0159 0.1534 0.4609 0.081 Uiso 1 1 calc R . .
H24C H -0.0939 0.0811 0.4782 0.081 Uiso 1 1 calc R . .
C25 C -0.0979(3) 0.07001(17) 0.31454(17) 0.0736(8) Uani 1 1 d . . .
H25A H -0.1312 0.0845 0.2604 0.110 Uiso 1 1 calc R . .
H25B H -0.1357 0.0261 0.3486 0.110 Uiso 1 1 calc R . .
H25C H -0.0025 0.0445 0.3178 0.110 Uiso 1 1 calc R . .
Sn1' Sn 0.369806(13) 0.741192(8) 0.184538(7) 0.03647(4) Uani 1 1 d . . .
Si1' Si 0.36111(6) 0.61997(4) 0.37172(3) 0.04228(13) Uani 1 1 d . . .
N1' N 0.28348(16) 0.69245(11) 0.28500(10) 0.0422(4) Uani 1 1 d . . .
Si2' Si 0.16753(6) 0.77607(4) 0.02603(4) 0.04958(15) Uani 1 1 d . . .
C2' C 0.1500(2) 0.75253(16) 0.28696(15) 0.0562(6) Uani 1 1 d . . .
H2'A H 0.1099 0.7272 0.3353 0.067 Uiso 1 1 calc R . .
H2'B H 0.0958 0.7566 0.2415 0.067 Uiso 1 1 calc R . .
Si3' Si 0.63403(6) 0.81468(4) 0.15607(4) 0.04777(14) Uani 1 1 d . . .
C3' C 0.1531(2) 0.84572(15) 0.28472(15) 0.0620(7) Uani 1 1 d . . .
H3'A H 0.0628 0.8869 0.2812 0.074 Uiso 1 1 calc R . .
H3'B H 0.1981 0.8431 0.3333 0.074 Uiso 1 1 calc R . .
N4' N 0.2230(2) 0.87952(12) 0.21621(11) 0.0559(5) Uani 1 1 d . . .
C5' C 0.1377(3) 0.93055(16) 0.14588(16) 0.0700(7) Uani 1 1 d . . .
H5'A H 0.1144 0.9958 0.1403 0.084 Uiso 1 1 calc R . .
H5'B H 0.0562 0.9138 0.1498 0.084 Uiso 1 1 calc R . .
C6' C 0.2098(3) 0.90945(15) 0.07470(15) 0.0637(7) Uani 1 1 d . . .
H6'A H 0.1515 0.9413 0.0268 0.076 Uiso 1 1 calc R . .
H6'B H 0.2874 0.9308 0.0685 0.076 Uiso 1 1 calc R . .
N7' N 0.25089(18) 0.81150(11) 0.08505(10) 0.0489(4) Uani 1 1 d . . .
C8' C 0.3142(3) 0.92442(15) 0.23319(15) 0.0632(7) Uani 1 1 d . . .
H8'A H 0.2787 0.9559 0.2731 0.076 Uiso 1 1 calc R . .
H8'B H 0.3245 0.9698 0.1850 0.076 Uiso 1 1 calc R . .
C9' C 0.4458(2) 0.85547(15) 0.26302(14) 0.0560(6) Uani 1 1 d . . .
H9'A H 0.5079 0.8863 0.2718 0.067 Uiso 1 1 calc R . .
H9'B H 0.4365 0.8135 0.3137 0.067 Uiso 1 1 calc R . .
N10' N 0.49761(18) 0.80433(12) 0.20639(10) 0.0480(4) Uani 1 1 d . . .
C11' C 0.47239(18) 0.61882(12) 0.15402(11) 0.0355(4) Uani 1 1 d . . .
C12' C 0.5479(2) 0.61790(14) 0.08895(12) 0.0439(5) Uani 1 1 d . . .
H12B H 0.5661 0.6713 0.0602 0.053 Uiso 1 1 calc R . .
C13' C 0.5968(2) 0.54041(15) 0.06555(12) 0.0480(5) Uani 1 1 d . . .
H13B H 0.6477 0.5413 0.0209 0.058 Uiso 1 1 calc R . .
C14' C 0.57227(19) 0.46244(14) 0.10629(13) 0.0450(5) Uani 1 1 d . . .
H14B H 0.6057 0.4095 0.0898 0.054 Uiso 1 1 calc R . .
C15' C 0.4987(2) 0.46117(13) 0.17141(12) 0.0430(5) Uani 1 1 d . . .
H15B H 0.4822 0.4072 0.2003 0.052 Uiso 1 1 calc R . .
C16' C 0.44909(19) 0.53927(13) 0.19437(11) 0.0389(4) Uani 1 1 d . . .
H16B H 0.3978 0.5380 0.2389 0.047 Uiso 1 1 calc R . .
C17' C 0.5415(2) 0.58317(17) 0.36140(13) 0.0557(6) Uani 1 1 d . . .
H17D H 0.5620 0.5470 0.3243 0.084 Uiso 1 1 calc R . .
H17E H 0.5858 0.5470 0.4125 0.084 Uiso 1 1 calc R . .
H17F H 0.5713 0.6362 0.3420 0.084 Uiso 1 1 calc R . .
C18' C 0.2987(3) 0.52091(17) 0.40206(14) 0.0633(6) Uani 1 1 d . . .
H18D H 0.3228 0.4858 0.3643 0.095 Uiso 1 1 calc R . .
H18E H 0.2033 0.5418 0.4038 0.095 Uiso 1 1 calc R . .
H18F H 0.3373 0.4830 0.4541 0.095 Uiso 1 1 calc R . .
C19' C 0.3299(3) 0.67286(19) 0.45428(14) 0.0632(7) Uani 1 1 d . . .
H19D H 0.3680 0.7223 0.4437 0.095 Uiso 1 1 calc R . .
H19E H 0.3699 0.6276 0.5033 0.095 Uiso 1 1 calc R . .
H19F H 0.2354 0.6963 0.4590 0.095 Uiso 1 1 calc R . .
C20' C -0.0125(2) 0.8304(2) 0.02648(17) 0.0725(7) Uani 1 1 d . . .
H20D H -0.0399 0.8173 0.0804 0.109 Uiso 1 1 calc R . .
H20E H -0.0588 0.8068 -0.0047 0.109 Uiso 1 1 calc R . .
H20F H -0.0333 0.8957 0.0040 0.109 Uiso 1 1 calc R . .
C21' C 0.2136(3) 0.8084(3) -0.07758(16) 0.0846(9) Uani 1 1 d . . .
H21D H 0.3050 0.7746 -0.0814 0.127 Uiso 1 1 calc R . .
H21E H 0.2027 0.8731 -0.0947 0.127 Uiso 1 1 calc R . .
H21F H 0.1572 0.7945 -0.1111 0.127 Uiso 1 1 calc R . .
C22' C 0.1949(3) 0.65271(18) 0.0583(2) 0.0801(9) Uani 1 1 d . . .
H22D H 0.2865 0.6211 0.0524 0.120 Uiso 1 1 calc R . .
H22E H 0.1381 0.6374 0.0262 0.120 Uiso 1 1 calc R . .
H22F H 0.1746 0.6345 0.1134 0.120 Uiso 1 1 calc R . .
C23' C 0.6955(3) 0.9007(2) 0.1802(2) 0.0867(10) Uani 1 1 d . . .
H23D H 0.6240 0.9572 0.1721 0.130 Uiso 1 1 calc R . .
H23E H 0.7660 0.9110 0.1461 0.130 Uiso 1 1 calc R . .
H23F H 0.7289 0.8788 0.2350 0.130 Uiso 1 1 calc R . .
C24' C 0.5942(3) 0.85318(17) 0.04804(14) 0.0631(7) Uani 1 1 d . . .
H24D H 0.5370 0.8216 0.0353 0.095 Uiso 1 1 calc R . .
H24E H 0.6751 0.8399 0.0205 0.095 Uiso 1 1 calc R . .
H24F H 0.5496 0.9182 0.0317 0.095 Uiso 1 1 calc R . .
C25' C 0.7675(3) 0.70485(18) 0.18040(17) 0.0697(7) Uani 1 1 d . . .
H25D H 0.7330 0.6576 0.1746 0.104 Uiso 1 1 calc R . .
H25E H 0.8013 0.6899 0.2345 0.104 Uiso 1 1 calc R . .
H25F H 0.8382 0.7094 0.1448 0.104 Uiso 1 1 calc R . .

loop_
_atom_site_aniso_label
_atom_site_aniso_U_11
_atom_site_aniso_U_22
_atom_site_aniso_U_33
_atom_site_aniso_U_23
_atom_site_aniso_U_13
_atom_site_aniso_U_12
Sn1 0.02779(6) 0.02805(7) 0.03290(7) -0.00999(5) 0.00412(5) -0.00850(5)
Si1 0.0440(3) 0.0405(3) 0.0354(3) -0.0147(2) 0.0076(2) -0.0172(2)
N1 0.0369(8) 0.0304(8) 0.0367(8) -0.0101(7) 0.0082(7) -0.0132(6)
Si2 0.0412(3) 0.0391(3) 0.0350(3) -0.0139(2) 0.0039(2) -0.0137(2)
C2 0.0425(10) 0.0328(10) 0.0430(11) -0.0106(8) 0.0069(9) -0.0157(8)
Si3 0.0357(3) 0.0362(3) 0.0611(4) -0.0112(3) 0.0032(3) -0.0165(2)
C3 0.0468(11) 0.0292(9) 0.0448(11) -0.0075(8) 0.0031(9) -0.0108(8)
N4 0.0330(8) 0.0314(8) 0.0438(9) -0.0123(7) 0.0011(7) -0.0079(6)
C5 0.0391(10) 0.0346(10) 0.0530(12) -0.0201(9) 0.0027(9) -0.0035(8)
C6 0.0414(10) 0.0465(12) 0.0455(12) -0.0208(10) 0.0083(9) -0.0043(9)
N7 0.0360(8) 0.0370(8) 0.0356(8) -0.0143(7) 0.0043(7) -0.0045(7)
C8 0.0321(9) 0.0364(10) 0.0524(12) -0.0087(9) -0.0047(9) -0.0051(8)
C9 0.0353(10) 0.0395(11) 0.0504(12) -0.0109(9) -0.0047(9) -0.0117(8)
N10 0.0315(8) 0.0342(8) 0.0491(10) -0.0094(7) -0.0011(7) -0.0120(7)
C11 0.0320(9) 0.0295(9) 0.0295(9) -0.0106(7) 0.0002(7) -0.0049(7)
C12 0.0397(10) 0.0399(11) 0.0518(12) -0.0090(10) 0.0077(9) -0.0092(9)
C13 0.0585(13) 0.0358(11) 0.0669(15) -0.0034(11) 0.0049(12) -0.0109(10)
C14 0.0457(12) 0.0406(12) 0.0665(15) -0.0139(11) -0.0063(11) 0.0039(9)
C15 0.0343(10) 0.0509(13) 0.0663(15) -0.0195(11) 0.0043(10) -0.0073(9)
C16 0.0348(10) 0.0395(11) 0.0502(12) -0.0106(9) 0.0030(9) -0.0089(8)
C17 0.0759(15) 0.0494(13) 0.0473(12) -0.0226(11) 0.0088(12) -0.0275(12)
C18 0.0522(12) 0.0668(15) 0.0503(13) -0.0289(11) 0.0161(11) -0.0207(11)
C19 0.0652(14) 0.0653(15) 0.0413(12) -0.0124(11) 0.0037(11) -0.0243(12)
C20 0.0650(14) 0.0618(15) 0.0549(14) -0.0322(12) 0.0042(12) -0.0191(12)
C21 0.0616(13) 0.0532(13) 0.0431(12) -0.0073(10) 0.0021(10) -0.0212(11)
C22 0.0409(11) 0.0512(13) 0.0539(13) -0.0133(11) -0.0011(10) -0.0127(10)
C23 0.0389(12) 0.0784(19) 0.126(3) 0.0048(18) -0.0010(15) -0.0292(13)
C24 0.0548(13) 0.0532(13) 0.0563(14) -0.0164(11) 0.0200(11) -0.0215(11)
C25 0.111(2) 0.0486(14) 0.0728(18) -0.0193(13) -0.0018(16) -0.0380(15)
Sn1' 0.04448(8) 0.02907(7) 0.03453(7) -0.01088(6) 0.00492(6) -0.00805(6)
Si1' 0.0510(3) 0.0445(3) 0.0357(3) -0.0140(2) 0.0089(2) -0.0191(3)
N1' 0.0413(9) 0.0377(9) 0.0438(9) -0.0119(7) 0.0110(7) -0.0074(7)
Si2' 0.0457(3) 0.0481(3) 0.0464(3) -0.0115(3) -0.0039(3) -0.0035(3)
C2' 0.0461(12) 0.0559(13) 0.0614(14) -0.0209(11) 0.0161(11) -0.0060(10)
Si3' 0.0608(4) 0.0465(3) 0.0433(3) -0.0159(3) 0.0103(3) -0.0248(3)
C3' 0.0641(15) 0.0468(13) 0.0663(16) -0.0231(12) 0.0206(13) 0.0000(11)
N4' 0.0722(12) 0.0346(9) 0.0544(11) -0.0173(9) 0.0100(10) -0.0037(9)
C5' 0.0816(18) 0.0343(12) 0.0750(17) -0.0149(12) -0.0019(14) 0.0093(12)
C6' 0.0883(18) 0.0318(11) 0.0563(15) -0.0063(10) -0.0071(13) -0.0021(11)
N7' 0.0606(11) 0.0324(9) 0.0451(10) -0.0090(8) -0.0055(8) -0.0030(8)
C8' 0.0960(19) 0.0379(12) 0.0588(15) -0.0256(11) 0.0181(14) -0.0158(12)
C9' 0.0818(16) 0.0515(13) 0.0512(13) -0.0306(11) 0.0196(12) -0.0312(12)
N10' 0.0651(11) 0.0464(10) 0.0459(10) -0.0260(8) 0.0158(9) -0.0258(9)
C11' 0.0381(9) 0.0334(10) 0.0340(10) -0.0125(8) -0.0022(8) -0.0064(8)
C12' 0.0538(12) 0.0405(11) 0.0383(11) -0.0125(9) 0.0075(9) -0.0153(9)
C13' 0.0509(12) 0.0537(13) 0.0440(12) -0.0234(10) 0.0097(10) -0.0145(10)
C14' 0.0436(11) 0.0413(11) 0.0514(12) -0.0248(10) -0.0038(9) -0.0035(9)
C15' 0.0493(11) 0.0329(10) 0.0462(11) -0.0119(9) -0.0045(9) -0.0103(9)
C16' 0.0439(10) 0.0361(10) 0.0358(10) -0.0110(8) 0.0018(8) -0.0103(8)
C17' 0.0518(12) 0.0680(15) 0.0442(12) -0.0168(11) -0.0022(10) -0.0129(11)
C18' 0.0877(18) 0.0585(15) 0.0472(13) -0.0057(11) 0.0039(13) -0.0360(14)
C19' 0.0824(17) 0.0756(17) 0.0472(13) -0.0296(12) 0.0194(13) -0.0373(14)
C20' 0.0522(14) 0.0751(18) 0.0737(18) -0.0132(15) -0.0014(13) -0.0029(13)
C21' 0.0791(19) 0.128(3) 0.0565(16) -0.0388(18) 0.0101(14) -0.0348(19)
C22' 0.0705(17) 0.0595(16) 0.108(2) -0.0234(16) -0.0377(17) -0.0123(14)
C23' 0.108(2) 0.104(2) 0.092(2) -0.055(2) 0.0352(19) -0.074(2)
C24' 0.0816(17) 0.0602(15) 0.0455(13) -0.0099(11) 0.0142(12) -0.0250(13)
C25' 0.0621(15) 0.0699(17) 0.0690(17) -0.0113(14) 0.0081(13) -0.0172(13)

loop_
_atom_type_symbol
_atom_type_description
_atom_type_scat_dispersion_real
_atom_type_scat_dispersion_imag
_atom_type_scat_source
C C 0.0033 0.0016 'International Tables Vol C Tables 4.2.6.8 and 6.1.1.4'
H H 0.0000 0.0000 'International Tables Vol C Tables 4.2.6.8 and 6.1.1.4'
N N 0.0061 0.0033 'International Tables Vol C Tables 4.2.6.8 and 6.1.1.4'
Si Si 0.0817 0.0704 'International Tables Vol C Tables 4.2.6.8 and 6.1.1.4'
Sn Sn -0.6537 1.4246 'International Tables Vol C Tables 4.2.6.8 and 6.1.1.4'

loop_
_geom_angle_atom_site_label_1
_geom_angle_atom_site_label_2
_geom_angle_atom_site_label_3
_geom_angle
_geom_angle_site_symmetry_1
_geom_angle_site_symmetry_3
_geom_angle_publ_flag
N10 Sn1 N1 112.10(6) . . ?
N10 Sn1 N7 111.38(6) . . ?
N1 Sn1 N7 118.89(6) . . ?
N10 Sn1 C11 110.25(6) . . ?
N1 Sn1 C11 98.71(6) . . ?
N7 Sn1 C11 104.17(6) . . ?
N10 Sn1 N4 76.28(6) . . ?
N1 Sn1 N4 74.97(5) . . ?
N7 Sn1 N4 76.03(6) . . ?
C11 Sn1 N4 172.50(6) . . ?
N1 Si1 C17 110.08(8) . . ?
N1 Si1 C18 111.66(9) . . ?
C17 Si1 C18 108.41(11) . . ?
N1 Si1 C19 111.79(9) . . ?
C17 Si1 C19 107.84(11) . . ?
C18 Si1 C19 106.90(11) . . ?
C2 N1 Si1 118.47(12) . . ?
C2 N1 Sn1 111.79(11) . . ?
Si1 N1 Sn1 125.46(8) . . ?
N7 Si2 C21 113.46(10) . . ?
N7 Si2 C22 110.95(9) . . ?
C21 Si2 C22 108.46(11) . . ?
N7 Si2 C20 110.29(10) . . ?
C21 Si2 C20 105.84(11) . . ?
C22 Si2 C20 107.55(11) . . ?
N1 C2 C3 110.25(15) . . ?
N1 C2 H2A 109.6 . . ?
C3 C2 H2A 109.6 . . ?
N1 C2 H2B 109.6 . . ?
C3 C2 H2B 109.6 . . ?
H2A C2 H2B 108.1 . . ?
N10 Si3 C25 111.72(11) . . ?
N10 Si3 C24 110.05(9) . . ?
C25 Si3 C24 109.30(12) . . ?
N10 Si3 C23 110.16(10) . . ?
C25 Si3 C23 108.68(15) . . ?
C24 Si3 C23 106.79(13) . . ?
N4 C3 C2 109.03(15) . . ?
N4 C3 H3A 109.9 . . ?
C2 C3 H3A 109.9 . . ?
N4 C3 H3B 109.9 . . ?
C2 C3 H3B 109.9 . . ?
H3A C3 H3B 108.3 . . ?
C5 N4 C3 114.03(15) . . ?
C5 N4 C8 113.18(14) . . ?
C3 N4 C8 113.34(16) . . ?
C5 N4 Sn1 104.57(11) . . ?
C3 N4 Sn1 106.07(10) . . ?
C8 N4 Sn1 104.47(11) . . ?
N4 C5 C6 108.91(16) . . ?
N4 C5 H5A 109.9 . . ?
C6 C5 H5A 109.9 . . ?
N4 C5 H5B 109.9 . . ?
C6 C5 H5B 109.9 . . ?
H5A C5 H5B 108.3 . . ?
N7 C6 C5 110.56(15) . . ?
N7 C6 H6A 109.5 . . ?
C5 C6 H6A 109.5 . . ?
N7 C6 H6B 109.5 . . ?
C5 C6 H6B 109.5 . . ?
H6A C6 H6B 108.1 . . ?
C6 N7 Si2 120.75(13) . . ?
C6 N7 Sn1 111.06(12) . . ?
Si2 N7 Sn1 127.79(8) . . ?
N4 C8 C9 109.18(15) . . ?
N4 C8 H8A 109.8 . . ?
C9 C8 H8A 109.8 . . ?
N4 C8 H8B 109.8 . . ?
C9 C8 H8B 109.8 . . ?
H8A C8 H8B 108.3 . . ?
N10 C9 C8 110.42(17) . . ?
N10 C9 H9A 109.6 . . ?
C8 C9 H9A 109.6 . . ?
N10 C9 H9B 109.6 . . ?
C8 C9 H9B 109.6 . . ?
H9A C9 H9B 108.1 . . ?
C9 N10 Si3 120.56(12) . . ?
C9 N10 Sn1 110.71(11) . . ?
Si3 N10 Sn1 127.57(9) . . ?
C12 C11 C16 116.47(17) . . ?
C12 C11 Sn1 126.89(13) . . ?
C16 C11 Sn1 116.64(13) . . ?
C11 C12 C13 122.17(18) . . ?
C11 C12 H12A 118.9 . . ?
C13 C12 H12A 118.9 . . ?
C14 C13 C12 120.0(2) . . ?
C14 C13 H13A 120.0 . . ?
C12 C13 H13A 120.0 . . ?
C15 C14 C13 119.6(2) . . ?
C15 C14 H14A 120.2 . . ?
C13 C14 H14A 120.2 . . ?
C14 C15 C16 120.44(19) . . ?
C14 C15 H15A 119.8 . . ?
C16 C15 H15A 119.8 . . ?
C15 C16 C11 121.28(19) . . ?
C15 C16 H16A 119.4 . . ?
C11 C16 H16A 119.4 . . ?
Si1 C17 H17A 109.5 . . ?
Si1 C17 H17B 109.5 . . ?
H17A C17 H17B 109.5 . . ?
Si1 C17 H17C 109.5 . . ?
H17A C17 H17C 109.5 . . ?
H17B C17 H17C 109.5 . . ?
Si1 C18 H18A 109.5 . . ?
Si1 C18 H18B 109.5 . . ?
H18A C18 H18B 109.5 . . ?
Si1 C18 H18C 109.5 . . ?
H18A C18 H18C 109.5 . . ?
H18B C18 H18C 109.5 . . ?
Si1 C19 H19A 109.5 . . ?
Si1 C19 H19B 109.5 . . ?
H19A C19 H19B 109.5 . . ?
Si1 C19 H19C 109.5 . . ?
H19A C19 H19C 109.5 . . ?
H19B C19 H19C 109.5 . . ?
Si2 C20 H20A 109.5 . . ?
Si2 C20 H20B 109.5 . . ?
H20A C20 H20B 109.5 . . ?
Si2 C20 H20C 109.5 . . ?
H20A C20 H20C 109.5 . . ?
H20B C20 H20C 109.5 . . ?
Si2 C21 H21A 109.5 . . ?
Si2 C21 H21B 109.5 . . ?
H21A C21 H21B 109.5 . . ?
Si2 C21 H21C 109.5 . . ?
H21A C21 H21C 109.5 . . ?
H21B C21 H21C 109.5 . . ?
Si2 C22 H22A 109.5 . . ?
Si2 C22 H22B 109.5 . . ?
H22A C22 H22B 109.5 . . ?
Si2 C22 H22C 109.5 . . ?
H22A C22 H22C 109.5 . . ?
H22B C22 H22C 109.5 . . ?
Si3 C23 H23A 109.5 . . ?
Si3 C23 H23B 109.5 . . ?
H23A C23 H23B 109.5 . . ?
Si3 C23 H23C 109.5 . . ?
H23A C23 H23C 109.5 . . ?
H23B C23 H23C 109.5 . . ?
Si3 C24 H24A 109.5 . . ?
Si3 C24 H24B 109.5 . . ?
H24A C24 H24B 109.5 . . ?
Si3 C24 H24C 109.5 . . ?
H24A C24 H24C 109.5 . . ?
H24B C24 H24C 109.5 . . ?
Si3 C25 H25A 109.5 . . ?
Si3 C25 H25B 109.5 . . ?
H25A C25 H25B 109.5 . . ?
Si3 C25 H25C 109.5 . . ?
H25A C25 H25C 109.5 . . ?
H25B C25 H25C 109.5 . . ?
N7' Sn1' N10' 113.56(8) . . ?
N7' Sn1' N1' 117.64(7) . . ?
N10' Sn1' N1' 110.98(7) . . ?
N7' Sn1' C11' 100.18(7) . . ?
N10' Sn1' C11' 111.24(7) . . ?
N1' Sn1' C11' 101.90(7) . . ?
N7' Sn1' N4' 75.52(7) . . ?
N10' Sn1' N4' 76.35(7) . . ?
N1' Sn1' N4' 75.13(6) . . ?
C11' Sn1' N4' 172.39(7) . . ?
N1' Si1' C18' 110.21(11) . . ?
N1' Si1' C17' 109.92(9) . . ?
C18' Si1' C17' 110.76(12) . . ?
N1' Si1' C19' 112.48(11) . . ?
C18' Si1' C19' 105.79(11) . . ?
C17' Si1' C19' 107.60(12) . . ?
C2' N1' Si1' 118.16(14) . . ?
C2' N1' Sn1' 110.96(13) . . ?
Si1' N1' Sn1' 126.98(9) . . ?
N7' Si2' C22' 113.14(11) . . ?
N7' Si2' C21' 110.92(12) . . ?
C22' Si2' C21' 108.69(16) . . ?
N7' Si2' C20' 110.44(12) . . ?
C22' Si2' C20' 106.34(14) . . ?
C21' Si2' C20' 107.03(14) . . ?
N1' C2' C3' 110.53(19) . . ?
N1' C2' H2'A 109.5 . . ?
C3' C2' H2'A 109.5 . . ?
N1' C2' H2'B 109.5 . . ?
C3' C2' H2'B 109.5 . . ?
H2'A C2' H2'B 108.1 . . ?
N10' Si3' C25' 110.80(11) . . ?
N10' Si3' C24' 110.52(11) . . ?
C25' Si3' C24' 108.68(12) . . ?
N10' Si3' C23' 110.90(11) . . ?
C25' Si3' C23' 108.79(16) . . ?
C24' Si3' C23' 107.04(14) . . ?
N4' C3' C2' 109.10(17) . . ?
N4' C3' H3'A 109.9 . . ?
C2' C3' H3'A 109.9 . . ?
N4' C3' H3'B 109.9 . . ?
C2' C3' H3'B 109.9 . . ?
H3'A C3' H3'B 108.3 . . ?
C5' N4' C3' 113.6(2) . . ?
C5' N4' C8' 113.8(2) . . ?
C3' N4' C8' 113.45(19) . . ?
C5' N4' Sn1' 105.23(13) . . ?
C3' N4' Sn1' 105.51(12) . . ?
C8' N4' Sn1' 103.94(13) . . ?
N4' C5' C6' 108.8(2) . . ?
N4' C5' H5'A 109.9 . . ?
C6' C5' H5'A 109.9 . . ?
N4' C5' H5'B 109.9 . . ?
C6' C5' H5'B 109.9 . . ?
H5'A C5' H5'B 108.3 . . ?
N7' C6' C5' 109.9(2) . . ?
N7' C6' H6'A 109.7 . . ?
C5' C6' H6'A 109.7 . . ?
N7' C6' H6'B 109.7 . . ?
C5' C6' H6'B 109.7 . . ?
H6'A C6' H6'B 108.2 . . ?
C6' N7' Si2' 115.79(16) . . ?
C6' N7' Sn1' 111.69(15) . . ?
Si2' N7' Sn1' 130.96(10) . . ?
N4' C8' C9' 109.83(18) . . ?
N4' C8' H8'A 109.7 . . ?
C9' C8' H8'A 109.7 . . ?
N4' C8' H8'B 109.7 . . ?
C9' C8' H8'B 109.7 . . ?
H8'A C8' H8'B 108.2 . . ?
N10' C9' C8' 110.8(2) . . ?
N10' C9' H9'A 109.5 . . ?
C8' C9' H9'A 109.5 . . ?
N10' C9' H9'B 109.5 . . ?
C8' C9' H9'B 109.5 . . ?
H9'A C9' H9'B 108.1 . . ?
C9' N10' Si3' 121.73(14) . . ?
C9' N10' Sn1' 110.85(14) . . ?
Si3' N10' Sn1' 126.60(9) . . ?
C16' C11' C12' 117.41(17) . . ?
C16' C11' Sn1' 118.92(13) . . ?
C12' C11' Sn1' 123.12(14) . . ?
C13' C12' C11' 121.07(19) . . ?
C13' C12' H12B 119.5 . . ?
C11' C12' H12B 119.5 . . ?
C14' C13' C12' 120.52(18) . . ?
C14' C13' H13B 119.7 . . ?
C12' C13' H13B 119.7 . . ?
C13' C14' C15' 119.66(18) . . ?
C13' C14' H14B 120.2 . . ?
C15' C14' H14B 120.2 . . ?
C14' C15' C16' 119.62(19) . . ?
C14' C15' H15B 120.2 . . ?
C16' C15' H15B 120.2 . . ?
C11' C16' C15' 121.71(17) . . ?
C11' C16' H16B 119.1 . . ?
C15' C16' H16B 119.1 . . ?
Si1' C17' H17D 109.5 . . ?
Si1' C17' H17E 109.5 . . ?
H17D C17' H17E 109.5 . . ?
Si1' C17' H17F 109.5 . . ?
H17D C17' H17F 109.5 . . ?
H17E C17' H17F 109.5 . . ?
Si1' C18' H18D 109.5 . . ?
Si1' C18' H18E 109.5 . . ?
H18D C18' H18E 109.5 . . ?
Si1' C18' H18F 109.5 . . ?
H18D C18' H18F 109.5 . . ?
H18E C18' H18F 109.5 . . ?
Si1' C19' H19D 109.5 . . ?
Si1' C19' H19E 109.5 . . ?
H19D C19' H19E 109.5 . . ?
Si1' C19' H19F 109.5 . . ?
H19D C19' H19F 109.5 . . ?
H19E C19' H19F 109.5 . . ?
Si2' C20' H20D 109.5 . . ?
Si2' C20' H20E 109.5 . . ?
H20D C20' H20E 109.5 . . ?
Si2' C20' H20F 109.5 . . ?
H20D C20' H20F 109.5 . . ?
H20E C20' H20F 109.5 . . ?
Si2' C21' H21D 109.5 . . ?
Si2' C21' H21E 109.5 . . ?
H21D C21' H21E 109.5 . . ?
Si2' C21' H21F 109.5 . . ?
H21D C21' H21F 109.5 . . ?
H21E C21' H21F 109.5 . . ?
Si2' C22' H22D 109.5 . . ?
Si2' C22' H22E 109.5 . . ?
H22D C22' H22E 109.5 . . ?
Si2' C22' H22F 109.5 . . ?
H22D C22' H22F 109.5 . . ?
H22E C22' H22F 109.5 . . ?
Si3' C23' H23D 109.5 . . ?
Si3' C23' H23E 109.5 . . ?
H23D C23' H23E 109.5 . . ?
Si3' C23' H23F 109.5 . . ?
H23D C23' H23F 109.5 . . ?
H23E C23' H23F 109.5 . . ?
Si3' C24' H24D 109.5 . . ?
Si3' C24' H24E 109.5 . . ?
H24D C24' H24E 109.5 . . ?
Si3' C24' H24F 109.5 . . ?
H24D C24' H24F 109.5 . . ?
H24E C24' H24F 109.5 . . ?
Si3' C25' H25D 109.5 . . ?
Si3' C25' H25E 109.5 . . ?
H25D C25' H25E 109.5 . . ?
Si3' C25' H25F 109.5 . . ?
H25D C25' H25F 109.5 . . ?
H25E C25' H25F 109.5 . . ?

loop_
_geom_bond_atom_site_label_1
_geom_bond_atom_site_label_2
_geom_bond_distance
_geom_bond_site_symmetry_2
_geom_bond_publ_flag
Sn1 N10 2.0566(15) . ?
Sn1 N1 2.0608(14) . ?
Sn1 N7 2.0641(15) . ?
Sn1 C11 2.1716(17) . ?
Sn1 N4 2.5093(15) . ?
Si1 N1 1.7260(15) . ?
Si1 C17 1.859(2) . ?
Si1 C18 1.870(2) . ?
Si1 C19 1.879(2) . ?
N1 C2 1.468(2) . ?
Si2 N7 1.7217(17) . ?
Si2 C21 1.859(2) . ?
Si2 C22 1.868(2) . ?
Si2 C20 1.874(2) . ?
C2 C3 1.521(3) . ?
C2 H2A 0.9900 . ?
C2 H2B 0.9900 . ?
Si3 N10 1.7166(16) . ?
Si3 C25 1.867(3) . ?
Si3 C24 1.870(3) . ?
Si3 C23 1.872(2) . ?
C3 N4 1.473(2) . ?
C3 H3A 0.9900 . ?
C3 H3B 0.9900 . ?
N4 C5 1.471(2) . ?
N4 C8 1.476(2) . ?
C5 C6 1.506(3) . ?
C5 H5A 0.9900 . ?
C5 H5B 0.9900 . ?
C6 N7 1.475(2) . ?
C6 H6A 0.9900 . ?
C6 H6B 0.9900 . ?
C8 C9 1.525(3) . ?
C8 H8A 0.9900 . ?
C8 H8B 0.9900 . ?
C9 N10 1.467(3) . ?
C9 H9A 0.9900 . ?
C9 H9B 0.9900 . ?
C11 C12 1.377(3) . ?
C11 C16 1.413(2) . ?
C12 C13 1.385(3) . ?
C12 H12A 0.9500 . ?
C13 C14 1.375(3) . ?
C13 H13A 0.9500 . ?
C14 C15 1.367(3) . ?
C14 H14A 0.9500 . ?
C15 C16 1.380(3) . ?
C15 H15A 0.9500 . ?
C16 H16A 0.9500 . ?
C17 H17A 0.9800 . ?
C17 H17B 0.9800 . ?
C17 H17C 0.9800 . ?
C18 H18A 0.9800 . ?
C18 H18B 0.9800 . ?
C18 H18C 0.9800 . ?
C19 H19A 0.9800 . ?
C19 H19B 0.9800 . ?
C19 H19C 0.9800 . ?
C20 H20A 0.9800 . ?
C20 H20B 0.9800 . ?
C20 H20C 0.9800 . ?
C21 H21A 0.9800 . ?
C21 H21B 0.9800 . ?
C21 H21C 0.9800 . ?
C22 H22A 0.9800 . ?
C22 H22B 0.9800 . ?
C22 H22C 0.9800 . ?
C23 H23A 0.9800 . ?
C23 H23B 0.9800 . ?
C23 H23C 0.9800 . ?
C24 H24A 0.9800 . ?
C24 H24B 0.9800 . ?
C24 H24C 0.9800 . ?
C25 H25A 0.9800 . ?
C25 H25B 0.9800 . ?
C25 H25C 0.9800 . ?
Sn1' N7' 2.0522(18) . ?
Sn1' N10' 2.0544(18) . ?
Sn1' N1' 2.0574(15) . ?
Sn1' C11' 2.1691(18) . ?
Sn1' N4' 2.5227(17) . ?
Si1' N1' 1.7144(19) . ?
Si1' C18' 1.866(2) . ?
Si1' C17' 1.867(2) . ?
Si1' C19' 1.877(2) . ?
N1' C2' 1.476(3) . ?
Si2' N7' 1.722(2) . ?
Si2' C22' 1.856(3) . ?
Si2' C21' 1.866(3) . ?
Si2' C20' 1.869(2) . ?
C2' C3' 1.516(3) . ?
C2' H2'A 0.9900 . ?
C2' H2'B 0.9900 . ?
Si3' N10' 1.7209(17) . ?
Si3' C25' 1.866(3) . ?
Si3' C24' 1.870(3) . ?
Si3' C23' 1.871(3) . ?
C3' N4' 1.472(3) . ?
C3' H3'A 0.9900 . ?
C3' H3'B 0.9900 . ?
N4' C5' 1.460(3) . ?
N4' C8' 1.474(3) . ?
C5' C6' 1.531(4) . ?
C5' H5'A 0.9900 . ?
C5' H5'B 0.9900 . ?
C6' N7' 1.476(3) . ?
C6' H6'A 0.9900 . ?
C6' H6'B 0.9900 . ?
C8' C9' 1.513(4) . ?
C8' H8'A 0.9900 . ?
C8' H8'B 0.9900 . ?
C9' N10' 1.474(2) . ?
C9' H9'A 0.9900 . ?
C9' H9'B 0.9900 . ?
C11' C16' 1.384(3) . ?
C11' C12' 1.394(3) . ?
C12' C13' 1.384(3) . ?
C12' H12B 0.9500 . ?
C13' C14' 1.370(3) . ?
C13' H13B 0.9500 . ?
C14' C15' 1.381(3) . ?
C14' H14B 0.9500 . ?
C15' C16' 1.390(3) . ?
C15' H15B 0.9500 . ?
C16' H16B 0.9500 . ?
C17' H17D 0.9800 . ?
C17' H17E 0.9800 . ?
C17' H17F 0.9800 . ?
C18' H18D 0.9800 . ?
C18' H18E 0.9800 . ?
C18' H18F 0.9800 . ?
C19' H19D 0.9800 . ?
C19' H19E 0.9800 . ?
C19' H19F 0.9800 . ?
C20' H20D 0.9800 . ?
C20' H20E 0.9800 . ?
C20' H20F 0.9800 . ?
C21' H21D 0.9800 . ?
C21' H21E 0.9800 . ?
C21' H21F 0.9800 . ?
C22' H22D 0.9800 . ?
C22' H22E 0.9800 . ?
C22' H22F 0.9800 . ?
C23' H23D 0.9800 . ?
C23' H23E 0.9800 . ?
C23' H23F 0.9800 . ?
C24' H24D 0.9800 . ?
C24' H24E 0.9800 . ?
C24' H24F 0.9800 . ?
C25' H25D 0.9800 . ?
C25' H25E 0.9800 . ?
C25' H25F 0.9800 . ?

loop_
_geom_torsion_atom_site_label_1
_geom_torsion_atom_site_label_2
_geom_torsion_atom_site_label_3
_geom_torsion_atom_site_label_4
_geom_torsion
_geom_torsion_site_symmetry_1
_geom_torsion_site_symmetry_2
_geom_torsion_site_symmetry_3
_geom_torsion_site_symmetry_4
_geom_torsion_publ_flag
C17 Si1 N1 C2 -157.90(15) . . . . ?
C18 Si1 N1 C2 81.64(16) . . . . ?
C19 Si1 N1 C2 -38.07(17) . . . . ?
C17 Si1 N1 Sn1 -3.13(15) . . . . ?
C18 Si1 N1 Sn1 -123.59(12) . . . . ?
C19 Si1 N1 Sn1 116.70(12) . . . . ?
N10 Sn1 N1 C2 99.92(13) . . . . ?
N7 Sn1 N1 C2 -32.41(15) . . . . ?
C11 Sn1 N1 C2 -143.97(13) . . . . ?
N4 Sn1 N1 C2 31.89(12) . . . . ?
N10 Sn1 N1 Si1 -56.28(12) . . . . ?
N7 Sn1 N1 Si1 171.38(9) . . . . ?
C11 Sn1 N1 Si1 59.83(11) . . . . ?
N4 Sn1 N1 Si1 -124.31(11) . . . . ?
Si1 N1 C2 C3 98.95(16) . . . . ?
Sn1 N1 C2 C3 -59.10(18) . . . . ?
N1 C2 C3 N4 53.7(2) . . . . ?
C2 C3 N4 C5 90.31(19) . . . . ?
C2 C3 N4 C8 -138.25(16) . . . . ?
C2 C3 N4 Sn1 -24.21(17) . . . . ?
N10 Sn1 N4 C5 118.00(12) . . . . ?
N1 Sn1 N4 C5 -124.19(12) . . . . ?
N7 Sn1 N4 C5 1.42(11) . . . . ?
C11 Sn1 N4 C5 -91.0(5) . . . . ?
N10 Sn1 N4 C3 -121.16(13) . . . . ?
N1 Sn1 N4 C3 -3.35(12) . . . . ?
N7 Sn1 N4 C3 122.26(13) . . . . ?
C11 Sn1 N4 C3 29.8(5) . . . . ?
N10 Sn1 N4 C8 -1.15(12) . . . . ?
N1 Sn1 N4 C8 116.66(12) . . . . ?
N7 Sn1 N4 C8 -117.73(12) . . . . ?
C11 Sn1 N4 C8 149.8(4) . . . . ?
C3 N4 C5 C6 -145.08(16) . . . . ?
C8 N4 C5 C6 83.40(19) . . . . ?
Sn1 N4 C5 C6 -29.68(17) . . . . ?
N4 C5 C6 N7 57.9(2) . . . . ?
C5 C6 N7 Si2 129.25(16) . . . . ?
C5 C6 N7 Sn1 -57.46(19) . . . . ?
C21 Si2 N7 C6 99.57(16) . . . . ?
C22 Si2 N7 C6 -138.03(15) . . . . ?
C20 Si2 N7 C6 -18.97(18) . . . . ?
C21 Si2 N7 Sn1 -72.50(13) . . . . ?
C22 Si2 N7 Sn1 49.90(14) . . . . ?
C20 Si2 N7 Sn1 168.96(11) . . . . ?
N10 Sn1 N7 C6 -40.71(14) . . . . ?
N1 Sn1 N7 C6 91.94(13) . . . . ?
C11 Sn1 N7 C6 -159.54(13) . . . . ?
N4 Sn1 N7 C6 28.19(12) . . . . ?
N10 Sn1 N7 Si2 131.99(10) . . . . ?
N1 Sn1 N7 Si2 -95.36(11) . . . . ?
C11 Sn1 N7 Si2 13.16(12) . . . . ?
N4 Sn1 N7 Si2 -159.11(12) . . . . ?
C5 N4 C8 C9 -140.05(17) . . . . ?
C3 N4 C8 C9 88.09(19) . . . . ?
Sn1 N4 C8 C9 -26.91(17) . . . . ?
N4 C8 C9 N10 56.6(2) . . . . ?
C8 C9 N10 Si3 109.79(16) . . . . ?
C8 C9 N10 Sn1 -58.78(17) . . . . ?
C25 Si3 N10 C9 99.62(18) . . . . ?
C24 Si3 N10 C9 -138.77(15) . . . . ?
C23 Si3 N10 C9 -21.3(2) . . . . ?
C25 Si3 N10 Sn1 -93.91(15) . . . . ?
C24 Si3 N10 Sn1 27.70(14) . . . . ?
C23 Si3 N10 Sn1 145.18(15) . . . . ?
N1 Sn1 N10 C9 -36.73(14) . . . . ?
N7 Sn1 N10 C9 99.24(13) . . . . ?
C11 Sn1 N10 C9 -145.64(12) . . . . ?
N4 Sn1 N10 C9 30.49(12) . . . . ?
N1 Sn1 N10 Si3 155.71(10) . . . . ?
N7 Sn1 N10 Si3 -68.32(12) . . . . ?
C11 Sn1 N10 Si3 46.80(12) . . . . ?
N4 Sn1 N10 Si3 -137.07(12) . . . . ?
N10 Sn1 C11 C12 -36.00(19) . . . . ?
N1 Sn1 C11 C12 -153.53(17) . . . . ?
N7 Sn1 C11 C12 83.59(18) . . . . ?
N4 Sn1 C11 C12 174.2(4) . . . . ?
N10 Sn1 C11 C16 144.01(14) . . . . ?
N1 Sn1 C11 C16 26.48(15) . . . . ?
N7 Sn1 C11 C16 -96.40(15) . . . . ?
N4 Sn1 C11 C16 -5.8(5) . . . . ?
C16 C11 C12 C13 0.2(3) . . . . ?
Sn1 C11 C12 C13 -179.84(18) . . . . ?
C11 C12 C13 C14 -0.1(4) . . . . ?
C12 C13 C14 C15 -0.7(4) . . . . ?
C13 C14 C15 C16 1.4(4) . . . . ?
C14 C15 C16 C11 -1.4(3) . . . . ?
C12 C11 C16 C15 0.6(3) . . . . ?
Sn1 C11 C16 C15 -179.41(17) . . . . ?
C18' Si1' N1' C2' 78.17(19) . . . . ?
C17' Si1' N1' C2' -159.48(17) . . . . ?
C19' Si1' N1' C2' -39.61(19) . . . . ?
C18' Si1' N1' Sn1' -126.15(13) . . . . ?
C17' Si1' N1' Sn1' -3.80(15) . . . . ?
C19' Si1' N1' Sn1' 116.07(13) . . . . ?
N7' Sn1' N1' C2' -32.07(17) . . . . ?
N10' Sn1' N1' C2' 101.09(15) . . . . ?
C11' Sn1' N1' C2' -140.39(15) . . . . ?
N4' Sn1' N1' C2' 32.40(15) . . . . ?
N7' Sn1' N1' Si1' 170.81(10) . . . . ?
N10' Sn1' N1' Si1' -56.03(13) . . . . ?
C11' Sn1' N1' Si1' 62.49(13) . . . . ?
N4' Sn1' N1' Si1' -124.72(13) . . . . ?
Si1' N1' C2' C3' 99.2(2) . . . . ?
Sn1' N1' C2' C3' -60.2(2) . . . . ?
N1' C2' C3' N4' 54.4(3) . . . . ?
C2' C3' N4' C5' 90.8(2) . . . . ?
C2' C3' N4' C8' -137.1(2) . . . . ?
C2' C3' N4' Sn1' -24.0(2) . . . . ?
N7' Sn1' N4' C5' -0.14(16) . . . . ?
N10' Sn1' N4' C5' 119.04(17) . . . . ?
N1' Sn1' N4' C5' -124.49(17) . . . . ?
C11' Sn1' N4' C5' -56.5(5) . . . . ?
N7' Sn1' N4' C3' 120.32(17) . . . . ?
N10' Sn1' N4' C3' -120.50(17) . . . . ?
N1' Sn1' N4' C3' -4.03(16) . . . . ?
C11' Sn1' N4' C3' 63.9(5) . . . . ?
N7' Sn1' N4' C8' -120.05(15) . . . . ?
N10' Sn1' N4' C8' -0.87(14) . . . . ?
N1' Sn1' N4' C8' 115.60(15) . . . . ?
C11' Sn1' N4' C8' -176.4(4) . . . . ?
C3' N4' C5' C6' -142.9(2) . . . . ?
C8' N4' C5' C6' 85.2(2) . . . . ?
Sn1' N4' C5' C6' -28.0(2) . . . . ?
N4' C5' C6' N7' 56.5(3) . . . . ?
C5' C6' N7' Si2' 108.9(2) . . . . ?
C5' C6' N7' Sn1' -58.4(3) . . . . ?
C22' Si2' N7' C6' -165.85(19) . . . . ?
C21' Si2' N7' C6' 71.7(2) . . . . ?
C20' Si2' N7' C6' -46.8(2) . . . . ?
C22' Si2' N7' Sn1' -1.50(19) . . . . ?
C21' Si2' N7' Sn1' -123.94(16) . . . . ?
C20' Si2' N7' Sn1' 117.56(15) . . . . ?
N10' Sn1' N7' C6' -37.81(17) . . . . ?
N1' Sn1' N7' C6' 94.21(16) . . . . ?
C11' Sn1' N7' C6' -156.49(16) . . . . ?
N4' Sn1' N7' C6' 29.95(15) . . . . ?
N10' Sn1' N7' Si2' 157.34(12) . . . . ?
N1' Sn1' N7' Si2' -70.65(14) . . . . ?
C11' Sn1' N7' Si2' 38.66(14) . . . . ?
N4' Sn1' N7' Si2' -134.90(14) . . . . ?
C5' N4' C8' C9' -141.03(19) . . . . ?
C3' N4' C8' C9' 87.0(2) . . . . ?
Sn1' N4' C8' C9' -27.1(2) . . . . ?
N4' C8' C9' N10' 56.4(2) . . . . ?
C8' C9' N10' Si3' 112.3(2) . . . . ?
C8' C9' N10' Sn1' -58.0(2) . . . . ?
C25' Si3' N10' C9' 118.1(2) . . . . ?
C24' Si3' N10' C9' -121.32(19) . . . . ?
C23' Si3' N10' C9' -2.8(2) . . . . ?
C25' Si3' N10' Sn1' -73.15(17) . . . . ?
C24' Si3' N10' Sn1' 47.38(16) . . . . ?
C23' Si3' N10' Sn1' 165.93(16) . . . . ?
N7' Sn1' N10' C9' 96.97(16) . . . . ?
N1' Sn1' N10' C9' -38.21(17) . . . . ?
C11' Sn1' N10' C9' -150.92(15) . . . . ?
N4' Sn1' N10' C9' 29.71(15) . . . . ?
N7' Sn1' N10' Si3' -72.76(14) . . . . ?
N1' Sn1' N10' Si3' 152.06(12) . . . . ?
C11' Sn1' N10' Si3' 39.35(15) . . . . ?
N4' Sn1' N10' Si3' -140.02(14) . . . . ?
N7' Sn1' C11' C16' -111.91(16) . . . . ?
N10' Sn1' C11' C16' 127.73(15) . . . . ?
N1' Sn1' C11' C16' 9.39(17) . . . . ?
N4' Sn1' C11' C16' -56.9(6) . . . . ?
N7' Sn1' C11' C12' 59.37(18) . . . . ?
N10' Sn1' C11' C12' -61.00(19) . . . . ?
N1' Sn1' C11' C12' -179.33(17) . . . . ?
N4' Sn1' C11' C12' 114.4(5) . . . . ?
C16' C11' C12' C13' 0.4(3) . . . . ?
Sn1' C11' C12' C13' -171.00(17) . . . . ?
C11' C12' C13' C14' -0.3(3) . . . . ?
C12' C13' C14' C15' -0.3(3) . . . . ?
C13' C14' C15' C16' 0.8(3) . . . . ?
C12' C11' C16' C15' 0.1(3) . . . . ?
Sn1' C11' C16' C15' 171.83(16) . . . . ?
C14' C15' C16' C11' -0.6(3) . . . . ?
